data_4327155
loop_
_publ_author_name
'Hui Wang'
'Fei Wang'
'Karah Jones'
'Gordon J. Miller'

_publ_section_title
;
 Chemical Pressure and Rare-Earth Orbital Contributions in Mixed
 Rare-Earth Silicides La5-xYxSi4 (0 <=x<= 5)
;
_journal_name_full 'Inorganic Chemistry'
_journal_page_first 12714
_journal_page_last 12723
_journal_paper_doi 10.1021/ic201840q
_journal_volume 50
_journal_year 2011
_chemical_formula_sum 'La0.48 Si4 Y4.52'
_chemical_formula_weight 581.04
_chemical_name_systematic
; 
 ? 
;
_space_group_IT_number 62
_symmetry_cell_setting orthorhombic
_symmetry_space_group_name_Hall '-P 2ac 2n'
_symmetry_space_group_name_H-M 'P n m a'
_atom_sites_solution_hydrogens none
_atom_sites_solution_primary direct
_atom_sites_solution_secondary difmap
_audit_creation_method SHELXL-97
_cell_angle_alpha 90.00
_cell_angle_beta 90.00
_cell_angle_gamma 90.00
_cell_formula_units_Z 4
_cell_length_a 7.4262(12)
_cell_length_b 14.647(3)
_cell_length_c 7.7337(14)
_cell_measurement_reflns_used 5423
_cell_measurement_temperature 273(2)
_cell_measurement_theta_max 28.28
_cell_measurement_theta_min 2.78
_cell_volume 841.2(3)
_computing_cell_refinement 'Bruker SMART'
_computing_data_collection 'Bruker SMART'
_computing_data_reduction 'Bruker SAINT'
_computing_molecular_graphics 'Bruker SHELXTL'
_computing_publication_material 'Bruker SHELXTL'
_computing_structure_refinement 'SHELXL-97 (Sheldrick, 1997)'
_computing_structure_solution 'SHELXS-97 (Sheldrick, 1990)'
_diffrn_ambient_temperature 273(2)
_diffrn_measured_fraction_theta_full 1.000
_diffrn_measured_fraction_theta_max 0.958
_diffrn_measurement_device_type 'CCD area detector'
_diffrn_measurement_method 'phi and omega scans'
_diffrn_radiation_monochromator graphite
_diffrn_radiation_source 'fine-focus sealed tube'
_diffrn_radiation_type MoK\a
_diffrn_radiation_wavelength 0.71073
_diffrn_reflns_av_R_equivalents 0.1294
_diffrn_reflns_av_sigmaI/netI 0.1043
_diffrn_reflns_limit_h_max 9
_diffrn_reflns_limit_h_min -8
_diffrn_reflns_limit_k_max 19
_diffrn_reflns_limit_k_min -19
_diffrn_reflns_limit_l_max 10
_diffrn_reflns_limit_l_min -9
_diffrn_reflns_number 5423
_diffrn_reflns_theta_full 25.00
_diffrn_reflns_theta_max 28.28
_diffrn_reflns_theta_min 2.78
_exptl_absorpt_coefficient_mu 33.694
_exptl_absorpt_correction_T_max 0.34217
_exptl_absorpt_correction_T_min 0.1855
_exptl_absorpt_correction_type empirical
_exptl_absorpt_process_details 'SADABS; SHELDRICK 2003'
_exptl_crystal_colour metallic
_exptl_crystal_density_diffrn 4.588
_exptl_crystal_description plate
_exptl_crystal_F_000 1039
_exptl_crystal_size_max 0.05
_exptl_crystal_size_mid 0.041
_exptl_crystal_size_min 0.0318
_refine_diff_density_max 1.876
_refine_diff_density_min -1.501
_refine_diff_density_rms 0.410
_refine_ls_extinction_method none
_refine_ls_goodness_of_fit_ref 1.019
_refine_ls_hydrogen_treatment none
_refine_ls_matrix_type full
_refine_ls_number_parameters 47
_refine_ls_number_reflns 1037
_refine_ls_number_restraints 0
_refine_ls_restrained_S_all 1.019
_refine_ls_R_factor_all 0.1044
_refine_ls_R_factor_gt 0.0532
_refine_ls_shift/su_max 0.000
_refine_ls_shift/su_mean 0.000
_refine_ls_structure_factor_coef Fsqd
_refine_ls_weighting_details 'calc w=1/[\s^2^(Fo^2^)+(0.0188P)^2^+0.0000P] where P=(Fo^2^+2Fc^2^)/3'
_refine_ls_weighting_scheme calc
_refine_ls_wR_factor_gt 0.0827
_refine_ls_wR_factor_ref 0.0978
_reflns_number_gt 665
_reflns_number_total 1037
_reflns_threshold_expression >2sigma(I)
_cod_data_source_file ic201840q_si_002_2.cif
_cod_data_source_block La0.5Y4.5Si4
_cod_original_cell_volume 841.2(2)
_cod_database_code 4327155

loop_
_symmetry_equiv_pos_as_xyz
'x, y, z'
'-x+1/2, -y, z+1/2'
'x+1/2, -y+1/2, -z+1/2'
'-x, y+1/2, -z'
'-x, -y, -z'
'x-1/2, y, -z-1/2'
'-x-1/2, y-1/2, z-1/2'
'x, -y-1/2, z'

loop_
_atom_site_label
_atom_site_type_symbol
_atom_site_fract_x
_atom_site_fract_y
_atom_site_fract_z
_atom_site_U_iso_or_equiv
_atom_site_adp_type
_atom_site_occupancy
_atom_site_symmetry_multiplicity
_atom_site_calc_flag
_atom_site_refinement_flags
La1 La 0.02237(13) 0.59661(6) 0.17966(13) 0.0139(3) Uani 0.242(9) 1 d P
Y1 Y 0.02237(13) 0.59661(6) 0.17966(13) 0.0139(3) Uani 0.758(9) 1 d P
Y2 Y 0.31952(15) 0.12268(7) 0.17821(14) 0.0112(3) Uani 1 1 d .
Y3 Y 0.1516(2) 0.2500 0.5121(2) 0.0113(4) Uani 1 2 d S
Si1 Si 0.1495(5) 0.0398(2) 0.4706(4) 0.0136(7) Uani 1 1 d .
Si2 Si 0.0245(7) 0.2500 0.1070(6) 0.0146(11) Uani 1 2 d S
Si3 Si 0.2690(6) 0.2500 0.8746(6) 0.0119(11) Uani 1 2 d S

loop_
_atom_site_aniso_label
_atom_site_aniso_U_11
_atom_site_aniso_U_22
_atom_site_aniso_U_33
_atom_site_aniso_U_23
_atom_site_aniso_U_13
_atom_site_aniso_U_12
La1 0.0139(7) 0.0142(5) 0.0136(6) 0.0009(4) 0.0013(4) 0.0020(4)
Y1 0.0139(7) 0.0142(5) 0.0136(6) 0.0009(4) 0.0013(4) 0.0020(4)
Y2 0.0128(7) 0.0106(6) 0.0102(6) 0.0000(5) 0.0026(5) 0.0005(4)
Y3 0.0111(9) 0.0108(8) 0.0119(8) 0.000 0.0003(7) 0.000
Si1 0.014(2) 0.0133(17) 0.0130(17) -0.0001(13) -0.0006(15) -0.0032(14)
Si2 0.013(3) 0.015(2) 0.016(3) 0.000 0.001(2) 0.000
Si3 0.016(3) 0.013(2) 0.006(2) 0.000 0.0020(19) 0.000

loop_
_atom_type_symbol
_atom_type_description
_atom_type_scat_dispersion_real
_atom_type_scat_dispersion_imag
_atom_type_scat_source
Si Si 0.0817 0.0704 'International Tables Vol C Tables 4.2.6.8 and 6.1.1.4'
Y Y -2.7962 3.5667 'International Tables Vol C Tables 4.2.6.8 and 6.1.1.4'
La La -0.2871 2.4523 'International Tables Vol C Tables 4.2.6.8 and 6.1.1.4'

loop_
_geom_angle_atom_site_label_1
_geom_angle_atom_site_label_2
_geom_angle_atom_site_label_3
_geom_angle
_geom_angle_site_symmetry_1
_geom_angle_site_symmetry_3
Si1 La1 Si1 136.03(11) 7_665 4_556
Si1 La1 Si3 93.20(11) 7_665 2_564
Si1 La1 Si3 88.63(10) 4_556 2_564
Si1 La1 Si3 132.48(10) 7_665 5_566
Si1 La1 Si3 91.42(10) 4_556 5_566
Si3 La1 Si3 83.78(6) 2_564 5_566
Si1 La1 Si1 88.06(5) 7_665 8_565
Si1 La1 Si1 48.07(11) 4_556 8_565
Si3 La1 Si1 87.88(9) 2_564 8_565
Si3 La1 Si1 138.87(10) 5_566 8_565
Si1 La1 Si2 84.84(10) 7_665 5_565
Si1 La1 Si2 138.83(11) 4_556 5_565
Si3 La1 Si2 83.23(10) 2_564 5_565
Si3 La1 Si2 47.67(11) 5_566 5_565
Si1 La1 Si2 168.28(11) 8_565 5_565
Si1 La1 Y3 145.95(7) 7_665 5_566
Si1 La1 Y3 55.26(7) 4_556 5_566
Si3 La1 Y3 52.79(9) 2_564 5_566
Si3 La1 Y3 51.87(8) 5_566 5_566
Si1 La1 Y3 91.79(7) 8_565 5_566
Si2 La1 Y3 88.91(7) 5_565 5_566
Si1 La1 Y3 55.39(7) 7_665 2_564
Si1 La1 Y3 140.20(7) 4_556 2_564
Si3 La1 Y3 51.76(9) 2_564 2_564
Si3 La1 Y3 88.19(7) 5_566 2_564
Si1 La1 Y3 117.22(8) 8_565 2_564
Si2 La1 Y3 51.08(9) 5_565 2_564
Y3 La1 Y3 95.37(4) 5_566 2_564
Si1 La1 Y2 104.24(7) 7_665 3_455
Si1 La1 Y2 48.98(6) 4_556 3_455
Si3 La1 Y2 132.97(8) 2_564 3_455
Si3 La1 Y2 112.21(7) 5_566 3_455
Si1 La1 Y2 50.38(7) 8_565 3_455
Si2 La1 Y2 140.72(8) 5_565 3_455
Y3 La1 Y2 101.69(4) 5_566 3_455
Y3 La1 Y2 158.82(4) 2_564 3_455
Si1 La1 Y2 100.18(7) 7_665 4
Si1 La1 Y2 112.92(7) 4_556 4
Si3 La1 Y2 128.01(7) 2_564 4
Si3 La1 Y2 50.78(7) 5_566 4
Si1 La1 Y2 142.04(7) 8_565 4
Si2 La1 Y2 48.92(8) 5_565 4
Y3 La1 Y2 100.66(4) 5_566 4
Y3 La1 Y2 97.31(4) 2_564 4
Y2 La1 Y2 91.81(3) 3_455 4
Si1 La1 La1 51.72(6) 7_665 6_656
Si1 La1 La1 98.60(8) 4_556 6_656
Si3 La1 La1 52.20(8) 2_564 6_656
Si3 La1 La1 134.20(7) 5_566 6_656
Si1 La1 La1 60.80(7) 8_565 6_656
Si2 La1 La1 107.54(9) 5_565 6_656
Y3 La1 La1 99.30(4) 5_566 6_656
Y3 La1 La1 56.48(3) 2_564 6_656
Y2 La1 La1 107.82(3) 3_455 6_656
Y2 La1 La1 148.38(4) 4 6_656
Si1 La1 Y1 51.72(6) 7_665 6_656
Si1 La1 Y1 98.60(8) 4_556 6_656
Si3 La1 Y1 52.20(8) 2_564 6_656
Si3 La1 Y1 134.20(7) 5_566 6_656
Si1 La1 Y1 60.80(7) 8_565 6_656
Si2 La1 Y1 107.54(9) 5_565 6_656
Y3 La1 Y1 99.30(4) 5_566 6_656
Y3 La1 Y1 56.48(3) 2_564 6_656
Y2 La1 Y1 107.82(3) 3_455 6_656
Y2 La1 Y1 148.38(4) 4 6_656
La1 La1 Y1 0.00(3) 6_656 6_656
Si1 Y2 Si1 97.21(5) . 2_554
Si1 Y2 Si2 92.94(12) . 6_656
Si1 Y2 Si2 143.32(11) 2_554 6_656
Si1 Y2 Si2 95.08(12) . .
Si1 Y2 Si2 118.75(11) 2_554 .
Si2 Y2 Si2 95.17(8) 6_656 .
Si1 Y2 Si1 119.85(12) . 6_656
Si1 Y2 Si1 51.67(12) 2_554 6_656
Si2 Y2 Si1 92.94(11) 6_656 6_656
Si2 Y2 Si1 143.64(12) . 6_656
Si1 Y2 Si3 145.21(12) . 1_554
Si1 Y2 Si3 94.97(9) 2_554 1_554
Si2 Y2 Si3 96.46(10) 6_656 1_554
Si2 Y2 Si3 50.82(12) . 1_554
Si1 Y2 Si3 93.08(11) 6_656 1_554
Si1 Y2 Y3 58.23(7) . .
Si1 Y2 Y3 154.22(8) 2_554 .
Si2 Y2 Y3 54.08(10) 6_656 .
Si2 Y2 Y3 61.45(10) . .
Si1 Y2 Y3 144.78(8) 6_656 .
Si3 Y2 Y3 101.82(7) 1_554 .
Si1 Y2 Y3 152.73(8) . 6_656
Si1 Y2 Y3 98.79(8) 2_554 6_656
Si2 Y2 Y3 61.45(10) 6_656 6_656
Si2 Y2 Y3 96.38(8) . 6_656
Si1 Y2 Y3 57.40(7) 6_656 6_656
Si3 Y2 Y3 54.51(9) 1_554 6_656
Y3 Y2 Y3 106.87(4) . 6_656
Si1 Y2 La1 65.05(7) . 3
Si1 Y2 La1 54.41(7) 2_554 3
Si2 Y2 La1 99.92(7) 6_656 3
Si2 Y2 La1 155.44(8) . 3
Si1 Y2 La1 54.97(7) 6_656 3
Si3 Y2 La1 144.49(8) 1_554 3
Y3 Y2 La1 113.32(4) . 3
Y3 Y2 La1 107.83(4) 6_656 3
Si1 Y2 Y1 65.05(7) . 3
Si1 Y2 Y1 54.41(7) 2_554 3
Si2 Y2 Y1 99.92(7) 6_656 3
Si2 Y2 Y1 155.44(8) . 3
Si1 Y2 Y1 54.97(7) 6_656 3
Si3 Y2 Y1 144.49(8) 1_554 3
Y3 Y2 Y1 113.32(4) . 3
Y3 Y2 Y1 107.83(4) 6_656 3
La1 Y2 Y1 0.000(14) 3 3
Si1 Y2 Y2 115.10(7) . 8_565
Si1 Y2 Y2 145.72(7) 2_554 8_565
Si2 Y2 Y2 50.38(6) 6_656 8_565
Si2 Y2 Y2 50.46(7) . 8_565
Si1 Y2 Y2 114.14(6) 6_656 8_565
Si3 Y2 Y2 51.90(6) 1_554 8_565
Y3 Y2 Y2 56.97(2) . 8_565
Y3 Y2 Y2 57.00(2) 6_656 8_565
La1 Y2 Y2 149.86(2) 3 8_565
Y1 Y2 Y2 149.86(2) 3 8_565
Si1 Y2 La1 103.87(8) . 4_545
Si1 Y2 La1 63.99(7) 2_554 4_545
Si2 Y2 La1 146.19(7) 6_656 4_545
Si2 Y2 La1 54.80(8) . 4_545
Si1 Y2 La1 103.29(7) 6_656 4_545
Si3 Y2 La1 53.79(8) 1_554 4_545
Y3 Y2 La1 111.31(4) . 4_545
Y3 Y2 La1 102.96(4) 6_656 4_545
La1 Y2 La1 113.72(3) 3 4_545
Y1 Y2 La1 113.72(3) 3 4_545
Y2 Y2 La1 95.81(2) 8_565 4_545
Si2 Y3 Si3 91.13(14) 6_656 .
Si2 Y3 Si3 178.74(14) 6_656 6_557
Si3 Y3 Si3 90.14(9) . 6_557
Si2 Y3 Si1 88.39(7) 6_656 8_565
Si3 Y3 Si1 95.77(7) . 8_565
Si3 Y3 Si1 91.48(7) 6_557 8_565
Si2 Y3 Si1 88.39(7) 6_656 .
Si3 Y3 Si1 95.77(7) . .
Si3 Y3 Si1 91.48(7) 6_557 .
Si1 Y3 Si1 168.07(13) 8_565 .
Si2 Y3 Si2 88.36(9) 6_656 .
Si3 Y3 Si2 179.49(14) . .
Si3 Y3 Si2 90.37(13) 6_557 .
Si1 Y3 Si2 84.21(7) 8_565 .
Si1 Y3 Si2 84.21(7) . .
Si2 Y3 Y2 54.25(8) 6_656 .
Si3 Y3 Y2 127.78(8) . .
Si3 Y3 Y2 124.81(8) 6_557 .
Si1 Y3 Y2 117.75(8) 8_565 .
Si1 Y3 Y2 51.77(6) . .
Si2 Y3 Y2 51.86(7) . .
Si2 Y3 Y2 54.25(8) 6_656 8_565
Si3 Y3 Y2 127.78(8) . 8_565
Si3 Y3 Y2 124.81(8) 6_557 8_565
Si1 Y3 Y2 51.77(6) 8_565 8_565
Si1 Y3 Y2 117.75(8) . 8_565
Si2 Y3 Y2 51.86(7) . 8_565
Y2 Y3 Y2 66.07(5) . 8_565
Si2 Y3 Y2 123.20(9) 6_656 6_556
Si3 Y3 Y2 128.63(8) . 6_556
Si3 Y3 Y2 55.84(7) 6_557 6_556
Si1 Y3 Y2 119.57(8) 8_565 6_556
Si1 Y3 Y2 53.85(7) . 6_556
Si2 Y3 Y2 51.73(7) . 6_556
Y2 Y3 Y2 68.97(3) . 6_556
Y2 Y3 Y2 103.59(5) 8_565 6_556
Si2 Y3 Y2 123.20(9) 6_656 3_455
Si3 Y3 Y2 128.63(8) . 3_455
Si3 Y3 Y2 55.84(7) 6_557 3_455
Si1 Y3 Y2 53.85(7) 8_565 3_455
Si1 Y3 Y2 119.57(8) . 3_455
Si2 Y3 Y2 51.73(7) . 3_455
Y2 Y3 Y2 103.59(5) . 3_455
Y2 Y3 Y2 68.97(3) 8_565 3_455
Y2 Y3 Y2 66.00(5) 6_556 3_455
Si2 Y3 La1 124.18(7) 6_656 5_566
Si3 Y3 La1 57.49(7) . 5_566
Si3 Y3 La1 56.63(6) 6_557 5_566
Si1 Y3 La1 55.52(6) 8_565 5_566
Si1 Y3 La1 134.67(8) . 5_566
Si2 Y3 La1 122.85(7) . 5_566
Y2 Y3 La1 173.05(4) . 5_566
Y2 Y3 La1 107.27(3) 8_565 5_566
Y2 Y3 La1 111.98(5) 6_556 5_566
Y2 Y3 La1 71.30(3) 3_455 5_566
Si2 Y3 Y1 124.18(7) 6_656 5_566
Si3 Y3 Y1 57.49(7) . 5_566
Si3 Y3 Y1 56.63(6) 6_557 5_566
Si1 Y3 Y1 55.52(6) 8_565 5_566
Si1 Y3 Y1 134.67(8) . 5_566
Si2 Y3 Y1 122.85(7) . 5_566
Y2 Y3 Y1 173.05(4) . 5_566
Y2 Y3 Y1 107.27(3) 8_565 5_566
Y2 Y3 Y1 111.98(5) 6_556 5_566
Y2 Y3 Y1 71.30(3) 3_455 5_566
La1 Y3 Y1 0.00(3) 5_566 5_566
Si1 Si1 Y2 136.0(2) 5_556 .
Si1 Si1 Y2 65.91(13) 5_556 2
Y2 Si1 Y2 139.12(13) . 2
Si1 Si1 Y2 62.42(14) 5_556 6_556
Y2 Si1 Y2 83.37(9) . 6_556
Y2 Si1 Y2 128.33(12) 2 6_556
Si1 Si1 La1 136.74(19) 5_556 7_656
Y2 Si1 La1 87.17(9) . 7_656
Y2 Si1 La1 82.27(9) 2 7_656
Y2 Si1 La1 139.15(12) 6_556 7_656
Si1 Si1 Y1 136.74(19) 5_556 7_656
Y2 Si1 Y1 87.17(9) . 7_656
Y2 Si1 Y1 82.27(9) 2 7_656
Y2 Si1 Y1 139.15(12) 6_556 7_656
La1 Si1 Y1 0.00(3) 7_656 7_656
Si1 Si1 Y3 116.17(19) 5_556 .
Y2 Si1 Y3 70.00(8) . .
Y2 Si1 Y3 139.78(12) 2 .
Y2 Si1 Y3 68.75(8) 6_556 .
La1 Si1 Y3 70.66(8) 7_656 .
Y1 Si1 Y3 70.66(8) 7_656 .
Si1 Si1 Y1 66.98(13) 5_556 4_546
Y2 Si1 Y1 139.18(12) . 4_546
Y2 Si1 Y1 76.61(8) 2 4_546
Y2 Si1 Y1 83.62(9) 6_556 4_546
La1 Si1 Y1 78.04(8) 7_656 4_546
Y1 Si1 Y1 78.04(8) 7_656 4_546
Y3 Si1 Y1 69.22(8) . 4_546
Si1 Si1 La1 66.98(13) 5_556 4_546
Y2 Si1 La1 139.18(12) . 4_546
Y2 Si1 La1 76.61(8) 2 4_546
Y2 Si1 La1 83.62(9) 6_556 4_546
La1 Si1 La1 78.04(8) 7_656 4_546
Y1 Si1 La1 78.04(8) 7_656 4_546
Y3 Si1 La1 69.22(8) . 4_546
Y1 Si1 La1 0.00(3) 4_546 4_546
Si1 Si1 Y1 64.95(13) 5_556 8_565
Y2 Si1 Y1 80.62(8) . 8_565
Y2 Si1 Y1 84.15(9) 2 8_565
Y2 Si1 Y1 74.65(8) 6_556 8_565
La1 Si1 Y1 142.43(12) 7_656 8_565
Y1 Si1 Y1 142.43(12) 7_656 8_565
Y3 Si1 Y1 134.89(12) . 8_565
Y1 Si1 Y1 131.93(11) 4_546 8_565
La1 Si1 Y1 131.93(11) 4_546 8_565
Si1 Si1 La1 64.95(13) 5_556 8_565
Y2 Si1 La1 80.62(8) . 8_565
Y2 Si1 La1 84.15(9) 2 8_565
Y2 Si1 La1 74.65(8) 6_556 8_565
La1 Si1 La1 142.43(12) 7_656 8_565
Y1 Si1 La1 142.43(12) 7_656 8_565
Y3 Si1 La1 134.89(12) . 8_565
Y1 Si1 La1 131.93(11) 4_546 8_565
La1 Si1 La1 131.93(11) 4_546 8_565
Y1 Si1 La1 0.00(4) 8_565 8_565
Si3 Si2 Y3 116.9(2) 1_554 6_556
Si3 Si2 Y2 140.30(6) 1_554 3_455
Y3 Si2 Y2 71.67(11) 6_556 3_455
Si3 Si2 Y2 140.30(6) 1_554 6_556
Y3 Si2 Y2 71.67(11) 6_556 6_556
Y2 Si2 Y2 79.23(13) 3_455 6_556
Si3 Si2 Y2 66.47(12) 1_554 8_565
Y3 Si2 Y2 140.27(7) 6_556 8_565
Y2 Si2 Y2 82.91(7) 3_455 8_565
Y2 Si2 Y2 133.50(18) 6_556 8_565
Si3 Si2 Y2 66.47(12) 1_554 .
Y3 Si2 Y2 140.27(7) 6_556 .
Y2 Si2 Y2 133.50(18) 3_455 .
Y2 Si2 Y2 82.91(7) 6_556 .
Y2 Si2 Y2 79.08(13) 8_565 .
Si3 Si2 Y1 65.58(11) 1_554 4_545
Y3 Si2 Y1 71.07(10) 6_556 4_545
Y2 Si2 Y1 142.25(18) 3_455 4_545
Y2 Si2 Y1 83.59(6) 6_556 4_545
Y2 Si2 Y1 131.57(17) 8_565 4_545
Y2 Si2 Y1 76.28(7) . 4_545
Si3 Si2 La1 65.58(11) 1_554 4_545
Y3 Si2 La1 71.07(10) 6_556 4_545
Y2 Si2 La1 142.25(18) 3_455 4_545
Y2 Si2 La1 83.59(6) 6_556 4_545
Y2 Si2 La1 131.57(17) 8_565 4_545
Y2 Si2 La1 76.28(7) . 4_545
Y1 Si2 La1 0.00(5) 4_545 4_545
Si3 Si2 La1 65.58(11) 1_554 5_565
Y3 Si2 La1 71.07(10) 6_556 5_565
Y2 Si2 La1 83.59(6) 3_455 5_565
Y2 Si2 La1 142.25(18) 6_556 5_565
Y2 Si2 La1 76.28(7) 8_565 5_565
Y2 Si2 La1 131.57(17) . 5_565
Y1 Si2 La1 90.07(13) 4_545 5_565
La1 Si2 La1 90.07(13) 4_545 5_565
Si3 Si2 Y1 65.58(11) 1_554 5_565
Y3 Si2 Y1 71.07(10) 6_556 5_565
Y2 Si2 Y1 83.59(6) 3_455 5_565
Y2 Si2 Y1 142.25(18) 6_556 5_565
Y2 Si2 Y1 76.28(7) 8_565 5_565
Y2 Si2 Y1 131.57(17) . 5_565
Y1 Si2 Y1 90.07(13) 4_545 5_565
La1 Si2 Y1 90.07(13) 4_545 5_565
La1 Si2 Y1 0.00(4) 5_565 5_565
Si3 Si2 Y3 117.9(2) 1_554 .
Y3 Si2 Y3 125.17(17) 6_556 .
Y2 Si2 Y3 66.81(10) 3_455 .
Y2 Si2 Y3 66.81(10) 6_556 .
Y2 Si2 Y3 66.69(10) 8_565 .
Y2 Si2 Y3 66.69(10) . .
Y1 Si2 Y3 134.43(7) 4_545 .
La1 Si2 Y3 134.43(7) 4_545 .
La1 Si2 Y3 134.43(7) 5_565 .
Y1 Si2 Y3 134.43(7) 5_565 .
Si2 Si3 Y3 117.4(2) 1_556 .
Si2 Si3 Y3 118.15(19) 1_556 6_657
Y3 Si3 Y3 124.42(16) . 6_657
Si2 Si3 Y2 62.72(12) 1_556 8_566
Y3 Si3 Y2 141.16(7) . 8_566
Y3 Si3 Y2 69.65(10) 6_657 8_566
Si2 Si3 Y2 62.72(12) 1_556 1_556
Y3 Si3 Y2 141.16(7) . 1_556
Y3 Si3 Y2 69.65(10) 6_657 1_556
Y2 Si3 Y2 76.21(11) 8_566 1_556
Si2 Si3 La1 133.90(6) 1_556 2_565
Y3 Si3 La1 71.70(9) . 2_565
Y3 Si3 La1 70.58(10) 6_657 2_565
Y2 Si3 La1 82.49(6) 8_566 2_565
Y2 Si3 La1 139.34(17) 1_556 2_565
Si2 Si3 Y1 133.90(6) 1_556 2_565
Y3 Si3 Y1 71.70(9) . 2_565
Y3 Si3 Y1 70.58(10) 6_657 2_565
Y2 Si3 Y1 82.49(6) 8_566 2_565
Y2 Si3 Y1 139.34(17) 1_556 2_565
La1 Si3 Y1 0.00(4) 2_565 2_565
Si2 Si3 La1 133.90(6) 1_556 7_656
Y3 Si3 La1 71.70(9) . 7_656
Y3 Si3 La1 70.58(10) 6_657 7_656
Y2 Si3 La1 139.34(17) 8_566 7_656
Y2 Si3 La1 82.49(6) 1_556 7_656
La1 Si3 La1 92.20(13) 2_565 7_656
Y1 Si3 La1 92.20(13) 2_565 7_656
Si2 Si3 Y1 133.90(6) 1_556 7_656
Y3 Si3 Y1 71.70(9) . 7_656
Y3 Si3 Y1 70.58(10) 6_657 7_656
Y2 Si3 Y1 139.34(17) 8_566 7_656
Y2 Si3 Y1 82.49(6) 1_556 7_656
La1 Si3 Y1 92.20(13) 2_565 7_656
Y1 Si3 Y1 92.20(13) 2_565 7_656
La1 Si3 Y1 0.00(4) 7_656 7_656
Si2 Si3 Y1 66.75(11) 1_556 4_546
Y3 Si3 Y1 70.65(9) . 4_546
Y3 Si3 Y1 134.12(7) 6_657 4_546
Y2 Si3 Y1 129.01(15) 8_566 4_546
Y2 Si3 Y1 75.43(6) 1_556 4_546
La1 Si3 Y1 142.34(15) 2_565 4_546
Y1 Si3 Y1 142.34(15) 2_565 4_546
La1 Si3 Y1 76.28(5) 7_656 4_546
Y1 Si3 Y1 76.28(5) 7_656 4_546
Si2 Si3 La1 66.75(11) 1_556 4_546
Y3 Si3 La1 70.65(9) . 4_546
Y3 Si3 La1 134.12(7) 6_657 4_546
Y2 Si3 La1 129.01(15) 8_566 4_546
Y2 Si3 La1 75.43(6) 1_556 4_546
La1 Si3 La1 142.34(15) 2_565 4_546
Y1 Si3 La1 142.34(15) 2_565 4_546
La1 Si3 La1 76.28(5) 7_656 4_546
Y1 Si3 La1 76.28(5) 7_656 4_546
Y1 Si3 La1 0.00(3) 4_546 4_546
Si2 Si3 La1 66.75(11) 1_556 5_566
Y3 Si3 La1 70.65(9) . 5_566
Y3 Si3 La1 134.12(7) 6_657 5_566
Y2 Si3 La1 75.43(6) 8_566 5_566
Y2 Si3 La1 129.01(15) 1_556 5_566
La1 Si3 La1 76.28(5) 2_565 5_566
Y1 Si3 La1 76.28(5) 2_565 5_566
La1 Si3 La1 142.34(15) 7_656 5_566
Y1 Si3 La1 142.34(15) 7_656 5_566
Y1 Si3 La1 91.11(13) 4_546 5_566
La1 Si3 La1 91.11(13) 4_546 5_566

loop_
_geom_bond_atom_site_label_1
_geom_bond_atom_site_label_2
_geom_bond_distance
_geom_bond_site_symmetry_2
La1 Si1 3.040(4) 7_665
La1 Si1 3.104(3) 4_556
La1 Si3 3.118(3) 2_564
La1 Si3 3.147(3) 5_566
La1 Si1 3.154(3) 8_565
La1 Si2 3.175(4) 5_565
La1 Y3 3.5211(16) 5_566
La1 Y3 3.5482(16) 2_564
La1 Y2 3.7139(15) 3_455
La1 Y2 3.7751(15) 4
La1 La1 3.8692(8) 6_656
La1 Y1 3.8692(8) 6_656
Y2 Si1 2.860(3) .
Y2 Si1 2.880(3) 2_554
Y2 Si2 2.925(4) 6_656
Y2 Si2 2.929(4) .
Y2 Si1 2.967(4) 6_656
Y2 Si3 3.022(4) 1_554
Y2 Y3 3.4208(18) .
Y2 Y3 3.4241(18) 6_656
Y2 La1 3.7139(15) 3
Y2 Y1 3.7139(15) 3
Y2 Y2 3.730(2) 8_565
Y2 La1 3.7751(15) 4_545
Y3 Si2 2.919(5) 6_656
Y3 Si3 2.936(5) .
Y3 Si3 2.973(5) 6_557
Y3 Si1 3.095(3) 8_565
Y3 Si1 3.095(3) .
Y3 Si2 3.272(5) .
Y3 Y2 3.4208(18) 8_565
Y3 Y2 3.4241(18) 6_556
Y3 Y2 3.4241(18) 3_455
Y3 La1 3.5211(16) 5_566
Y3 Y1 3.5211(16) 5_566
Si1 Si1 2.549(7) 5_556
Si1 Y2 2.880(3) 2
Si1 Y2 2.967(4) 6_556
Si1 La1 3.040(4) 7_656
Si1 Y1 3.040(4) 7_656
Si1 Y1 3.104(3) 4_546
Si1 La1 3.104(3) 4_546
Si1 Y1 3.154(3) 8_565
Si1 La1 3.154(3) 8_565
Si2 Si3 2.555(6) 1_554
Si2 Y3 2.919(5) 6_556
Si2 Y2 2.925(4) 3_455
Si2 Y2 2.925(4) 6_556
Si2 Y2 2.929(4) 8_565
Si2 Y1 3.175(4) 4_545
Si2 La1 3.175(4) 4_545
Si2 La1 3.175(4) 5_565
Si2 Y1 3.175(4) 5_565
Si3 Si2 2.555(7) 1_556
Si3 Y3 2.973(5) 6_657
Si3 Y2 3.022(4) 8_566
Si3 Y2 3.022(4) 1_556
Si3 La1 3.118(3) 2_565
Si3 Y1 3.118(3) 2_565
Si3 La1 3.118(3) 7_656
Si3 Y1 3.118(3) 7_656
Si3 Y1 3.147(3) 4_546
Si3 La1 3.147(3) 4_546
Si3 La1 3.147(3) 5_566
